data_4105103
loop_
_publ_author_name
'Sarah H. Crosby'
'Guy J. Clarkson'
'Jonathan P. Rourke'

_publ_section_title
;
 A Delicate Balance between sp2 and sp3 C-H Bond Activation: A Pt(II)
 Complex with a Dual Agostic Interaction
;
_journal_name_full 'Journal of the American Chemical Society'
_journal_page_first 14142
_journal_page_last 14143
_journal_paper_doi 10.1021/ja905046n
_journal_volume 131
_journal_year 2009
_chemical_formula_sum 'C15 H15 Cl F N Pt'
_chemical_formula_weight 458.82
_chemical_name_systematic
; 
 ? 
;
_space_group_IT_number 14
_symmetry_cell_setting monoclinic
_symmetry_space_group_name_Hall '-P 2ybc'
_symmetry_space_group_name_H-M 'P 1 21/c 1'
_atom_sites_solution_hydrogens geom
_atom_sites_solution_primary direct
_atom_sites_solution_secondary difmap
_audit_creation_method SHELXL-97
_cell_angle_alpha 90.00
_cell_angle_beta 104.193(4)
_cell_angle_gamma 90.00
_cell_formula_units_Z 4
_cell_length_a 8.9147(3)
_cell_length_b 22.8108(6)
_cell_length_c 6.9905(2)
_cell_measurement_reflns_used 4853
_cell_measurement_temperature 100(2)
_cell_measurement_theta_max 29.20
_cell_measurement_theta_min 2.95
_cell_volume 1378.14(7)
_computing_cell_refinement 'CrysAlis RED, Oxford Diffraction Ltd'
_computing_data_collection 'CrysAlis CCD, Oxford Diffraction Ltd'
_computing_data_reduction 'CrysAlis RED, Oxford Diffraction Ltd'
_computing_molecular_graphics 'SHELXTL (Sheldrick, 1997)'
_computing_publication_material 'SHELXTL (Sheldrick, 1997)'
_computing_structure_refinement 'SHELXL-97 (Sheldrick, 1997)'
_computing_structure_solution 'SHELXS-97 (Sheldrick, 1990)'
_diffrn_ambient_temperature 100(2)
_diffrn_detector_area_resol_mean 10.2833
_diffrn_measured_fraction_theta_full 0.982
_diffrn_measured_fraction_theta_max 0.857
_diffrn_measurement_device_type 'Oxford Diffraction Gemini R'
_diffrn_measurement_method '\f & \w scans'
_diffrn_radiation_monochromator graphite
_diffrn_radiation_source 'Enhance (Mo) X-ray Source'
_diffrn_radiation_type MoK\a
_diffrn_radiation_wavelength 0.71073
_diffrn_reflns_av_R_equivalents 0.0217
_diffrn_reflns_av_sigmaI/netI 0.0332
_diffrn_reflns_limit_h_max 11
_diffrn_reflns_limit_h_min -10
_diffrn_reflns_limit_k_max 30
_diffrn_reflns_limit_k_min -31
_diffrn_reflns_limit_l_max 6
_diffrn_reflns_limit_l_min -9
_diffrn_reflns_number 7084
_diffrn_reflns_theta_full 27.00
_diffrn_reflns_theta_max 29.30
_diffrn_reflns_theta_min 2.96
_diffrn_standards_decay_% nil
_exptl_absorpt_coefficient_mu 10.371
_exptl_absorpt_correction_T_max 1.00
_exptl_absorpt_correction_T_min 0.77
_exptl_absorpt_correction_type multi-scan
_exptl_absorpt_process_details 'ABSPACK(CrysAlis, Oxford Diffraction)'
_exptl_crystal_colour yellow
_exptl_crystal_density_diffrn 2.211
_exptl_crystal_description block
_exptl_crystal_F_000 864
_exptl_crystal_size_max 0.10
_exptl_crystal_size_mid 0.08
_exptl_crystal_size_min 0.05
_refine_diff_density_max 2.420
_refine_diff_density_min -1.337
_refine_diff_density_rms 0.149
_refine_ls_extinction_method none
_refine_ls_goodness_of_fit_ref 1.003
_refine_ls_hydrogen_treatment mixed
_refine_ls_matrix_type full
_refine_ls_number_parameters 186
_refine_ls_number_reflns 3237
_refine_ls_number_restraints 0
_refine_ls_restrained_S_all 1.003
_refine_ls_R_factor_all 0.0286
_refine_ls_R_factor_gt 0.0216
_refine_ls_shift/su_max 0.002
_refine_ls_shift/su_mean 0.000
_refine_ls_structure_factor_coef Fsqd
_refine_ls_weighting_details 'calc w=1/[\s^2^(Fo^2^)+(0.0219P)^2^+0.0000P] where P=(Fo^2^+2Fc^2^)/3'
_refine_ls_weighting_scheme calc
_refine_ls_wR_factor_gt 0.0434
_refine_ls_wR_factor_ref 0.0444
_reflns_number_gt 2753
_reflns_number_total 3237
_reflns_threshold_expression >2sigma(I)
_cod_data_source_file ja905046n_si_002.cif
_cod_data_source_block sc13
_cod_original_cell_volume 1378.13(8)
_cod_database_code 4105103

loop_
_symmetry_equiv_pos_as_xyz
'x, y, z'
'-x, y+1/2, -z+1/2'
'-x, -y, -z'
'x, -y-1/2, z-1/2'

loop_
_atom_site_label
_atom_site_type_symbol
_atom_site_fract_x
_atom_site_fract_y
_atom_site_fract_z
_atom_site_U_iso_or_equiv
_atom_site_adp_type
_atom_site_occupancy
_atom_site_symmetry_multiplicity
_atom_site_calc_flag
_atom_site_refinement_flags
Pt1 Pt 0.278311(15) 0.266293(5) 0.206022(19) 0.01035(5) Uani 1 1 d .
Cl1 Cl 0.09404(10) 0.19307(4) 0.15735(12) 0.01540(18) Uani 1 1 d .
N1 N 0.4351(3) 0.33052(12) 0.2423(4) 0.0106(6) Uani 1 1 d .
C2 C 0.3975(4) 0.38860(15) 0.2332(5) 0.0133(8) Uani 1 1 d .
C3 C 0.5170(5) 0.42952(14) 0.2604(5) 0.0161(8) Uani 1 1 d .
H3A H 0.4932 0.4702 0.2522 0.019 Uiso 1 1 calc R
C4 C 0.6690(5) 0.41178(15) 0.2990(5) 0.0175(8) Uani 1 1 d .
H4A H 0.7496 0.4401 0.3183 0.021 Uiso 1 1 calc R
C5 C 0.7041(4) 0.35238(15) 0.3097(5) 0.0147(8) Uani 1 1 d .
H5A H 0.8087 0.3396 0.3378 0.018 Uiso 1 1 calc R
C6 C 0.5849(4) 0.31211(15) 0.2789(5) 0.0119(7) Uani 1 1 d .
C7 C 0.6017(4) 0.24808(15) 0.2821(5) 0.0119(7) Uani 1 1 d .
C8 C 0.7429(4) 0.21943(15) 0.3087(5) 0.0143(8) Uani 1 1 d .
H8A H 0.8360 0.2414 0.3288 0.017 Uiso 1 1 calc R
C9 C 0.7476(4) 0.15860(15) 0.3057(5) 0.0152(8) Uani 1 1 d .
H9A H 0.8426 0.1382 0.3201 0.018 Uiso 1 1 calc R
F10 F 0.6154(3) 0.06860(8) 0.2826(3) 0.0225(5) Uani 1 1 d .
C10 C 0.6094(4) 0.12874(15) 0.2809(5) 0.0140(8) Uani 1 1 d .
C11 C 0.4686(4) 0.15530(15) 0.2539(5) 0.0142(8) Uani 1 1 d .
H11A H 0.3770 0.1325 0.2374 0.017 Uiso 1 1 calc R
C12 C 0.4611(4) 0.21629(14) 0.2509(5) 0.0119(7) Uani 1 1 d .
C13 C 0.2289(4) 0.40752(15) 0.1904(5) 0.0147(8) Uani 1 1 d .
C14 C 0.1877(5) 0.44230(16) -0.0049(5) 0.0190(8) Uani 1 1 d .
H14A H 0.2561 0.4764 0.0056 0.029 Uiso 1 1 calc R
H14B H 0.0800 0.4555 -0.0311 0.029 Uiso 1 1 calc R
H14C H 0.2009 0.4171 -0.1131 0.029 Uiso 1 1 calc R
C15 C 0.2048(5) 0.44721(16) 0.3592(6) 0.0205(8) Uani 1 1 d .
H15A H 0.2317 0.4255 0.4839 0.031 Uiso 1 1 calc R
H15B H 0.0962 0.4594 0.3318 0.031 Uiso 1 1 calc R
H15C H 0.2710 0.4819 0.3692 0.031 Uiso 1 1 calc R
C16 C 0.1170(5) 0.35566(16) 0.1716(6) 0.0166(8) Uani 1 1 d .
H16A H 0.134(4) 0.3314(15) 0.294(5) 0.010(9) Uiso 1 1 d .
H16B H 0.118(5) 0.3289(17) 0.044(6) 0.026(11) Uiso 1 1 d .
H16C H 0.016(5) 0.3680(16) 0.140(5) 0.014(10) Uiso 1 1 d .

loop_
_atom_site_aniso_label
_atom_site_aniso_U_11
_atom_site_aniso_U_22
_atom_site_aniso_U_33
_atom_site_aniso_U_23
_atom_site_aniso_U_13
_atom_site_aniso_U_12
Pt1 0.00860(7) 0.01006(7) 0.01240(7) -0.00013(6) 0.00257(5) 0.00006(6)
Cl1 0.0121(4) 0.0163(4) 0.0181(4) -0.0003(4) 0.0043(3) -0.0031(4)
N1 0.0123(16) 0.0111(13) 0.0090(14) -0.0007(12) 0.0035(12) -0.0005(12)
C2 0.020(2) 0.0126(16) 0.0081(16) 0.0026(14) 0.0050(15) 0.0046(15)
C3 0.023(2) 0.0077(15) 0.0164(19) 0.0011(15) 0.0034(16) -0.0019(15)
C4 0.020(2) 0.0131(16) 0.0200(19) 0.0000(16) 0.0060(17) -0.0022(16)
C5 0.012(2) 0.0146(16) 0.0171(18) -0.0001(15) 0.0030(15) -0.0005(14)
C6 0.0125(19) 0.0151(17) 0.0091(16) -0.0011(14) 0.0044(14) 0.0002(14)
C7 0.0134(19) 0.0120(15) 0.0105(16) 0.0015(14) 0.0032(15) 0.0018(14)
C8 0.014(2) 0.0144(15) 0.0147(18) 0.0016(15) 0.0032(15) -0.0019(14)
C9 0.013(2) 0.0155(16) 0.0163(18) -0.0002(16) 0.0031(16) 0.0069(15)
F10 0.0256(14) 0.0080(9) 0.0333(13) 0.0001(9) 0.0060(11) 0.0036(9)
C10 0.019(2) 0.0077(14) 0.0148(17) 0.0019(15) 0.0034(16) 0.0018(15)
C11 0.015(2) 0.0137(16) 0.0132(17) 0.0028(15) 0.0026(15) 0.0008(15)
C12 0.0135(19) 0.0145(16) 0.0081(16) -0.0001(14) 0.0032(14) 0.0013(15)
C13 0.0131(19) 0.0129(15) 0.0171(18) -0.0005(16) 0.0016(15) 0.0020(15)
C14 0.020(2) 0.0193(17) 0.0176(19) 0.0036(16) 0.0043(17) 0.0048(17)
C15 0.023(2) 0.0200(17) 0.0182(19) -0.0031(17) 0.0057(17) 0.0057(17)
C16 0.013(2) 0.0148(17) 0.021(2) 0.0035(17) 0.0027(16) 0.0059(16)

loop_
_atom_type_symbol
_atom_type_description
_atom_type_scat_dispersion_real
_atom_type_scat_dispersion_imag
_atom_type_scat_source
C C 0.0033 0.0016 'International Tables Vol C Tables 4.2.6.8 and 6.1.1.4'
H H 0.0000 0.0000 'International Tables Vol C Tables 4.2.6.8 and 6.1.1.4'
N N 0.0061 0.0033 'International Tables Vol C Tables 4.2.6.8 and 6.1.1.4'
F F 0.0171 0.0103 'International Tables Vol C Tables 4.2.6.8 and 6.1.1.4'
Cl Cl 0.1484 0.1585 'International Tables Vol C Tables 4.2.6.8 and 6.1.1.4'
Pt Pt -1.7033 8.3905 'International Tables Vol C Tables 4.2.6.8 and 6.1.1.4'

loop_
_geom_angle_atom_site_label_1
_geom_angle_atom_site_label_2
_geom_angle_atom_site_label_3
_geom_angle
C12 Pt1 N1 82.97(13)
C12 Pt1 Cl1 97.87(10)
N1 Pt1 Cl1 178.67(8)
C12 Pt1 C16 160.21(14)
N1 Pt1 C16 77.27(12)
Cl1 Pt1 C16 101.91(9)
C12 Pt1 H16A 153.2(10)
N1 Pt1 H16A 84.5(10)
Cl1 Pt1 H16A 95.1(10)
C16 Pt1 H16A 23.6(10)
C12 Pt1 H16B 154.1(11)
N1 Pt1 H16B 86.2(11)
Cl1 Pt1 H16B 92.6(11)
C16 Pt1 H16B 25.9(11)
H16A Pt1 H16B 47.2(14)
C6 N1 C2 121.7(3)
C6 N1 Pt1 114.9(2)
C2 N1 Pt1 123.4(2)
N1 C2 C3 118.3(3)
N1 C2 C13 120.2(3)
C3 C2 C13 121.5(3)
C4 C3 C2 120.9(3)
C4 C3 H3A 119.6
C2 C3 H3A 119.6
C3 C4 C5 119.7(3)
C3 C4 H4A 120.1
C5 C4 H4A 120.1
C6 C5 C4 119.1(3)
C6 C5 H5A 120.5
C4 C5 H5A 120.5
N1 C6 C5 120.4(3)
N1 C6 C7 113.6(3)
C5 C6 C7 126.0(3)
C8 C7 C12 121.2(3)
C8 C7 C6 123.7(3)
C12 C7 C6 115.1(3)
C9 C8 C7 119.8(3)
C9 C8 H8A 120.1
C7 C8 H8A 120.1
C10 C9 C8 117.8(3)
C10 C9 H9A 121.1
C8 C9 H9A 121.1
C11 C10 F10 118.5(3)
C11 C10 C9 124.1(3)
F10 C10 C9 117.4(3)
C10 C11 C12 119.0(3)
C10 C11 H11A 120.5
C12 C11 H11A 120.5
C11 C12 C7 118.1(3)
C11 C12 Pt1 128.4(3)
C7 C12 Pt1 113.4(2)
C2 C13 C16 112.9(3)
C2 C13 C14 109.2(3)
C16 C13 C14 108.2(3)
C2 C13 C15 109.4(3)
C16 C13 C15 108.0(3)
C14 C13 C15 109.1(3)
C13 C14 H14A 109.5
C13 C14 H14B 109.5
H14A C14 H14B 109.5
C13 C14 H14C 109.5
H14A C14 H14C 109.5
H14B C14 H14C 109.5
C13 C15 H15A 109.5
C13 C15 H15B 109.5
H15A C15 H15B 109.5
C13 C15 H15C 109.5
H15A C15 H15C 109.5
H15B C15 H15C 109.5
C13 C16 Pt1 106.1(2)
C13 C16 H16A 113(2)
Pt1 C16 H16A 60(2)
C13 C16 H16B 112(2)
Pt1 C16 H16B 60(2)
H16A C16 H16B 111(3)
C13 C16 H16C 111(2)
Pt1 C16 H16C 142(2)
H16A C16 H16C 108(3)
H16B C16 H16C 100(3)

loop_
_geom_bond_atom_site_label_1
_geom_bond_atom_site_label_2
_geom_bond_distance
Pt1 C12 1.951(4)
Pt1 N1 1.997(3)
Pt1 Cl1 2.3086(8)
Pt1 C16 2.472(4)
Pt1 H16A 2.15(3)
Pt1 H16B 2.14(4)
N1 C6 1.363(4)
N1 C2 1.364(4)
C2 C3 1.394(5)
C2 C13 1.522(5)
C3 C4 1.376(5)
C3 H3A 0.9500
C4 C5 1.389(5)
C4 H4A 0.9500
C5 C6 1.381(5)
C5 H5A 0.9500
C6 C7 1.468(4)
C7 C8 1.390(5)
C7 C12 1.417(5)
C8 C9 1.389(5)
C8 H8A 0.9500
C9 C10 1.381(5)
C9 H9A 0.9500
F10 C10 1.373(4)
C10 C11 1.365(5)
C11 C12 1.393(4)
C11 H11A 0.9500
C13 C16 1.532(5)
C13 C14 1.543(5)
C13 C15 1.544(5)
C14 H14A 0.9800
C14 H14B 0.9800
C14 H14C 0.9800
C15 H15A 0.9800
C15 H15B 0.9800
C15 H15C 0.9800
C16 H16A 1.00(4)
C16 H16B 1.08(4)
C16 H16C 0.92(4)

loop_
_geom_hbond_atom_site_label_D
_geom_hbond_atom_site_label_H
_geom_hbond_atom_site_label_A
_geom_hbond_distance_DH
_geom_hbond_distance_HA
_geom_hbond_distance_DA
_geom_hbond_angle_DHA
_geom_hbond_site_symmetry_A
C3 H3A F10 0.95 2.43 3.373(4) 169.8 2_655
C15 H15C F10 0.98 2.57 3.464(5) 152.2 2_655
C14 H14A F10 0.98 2.66 3.530(4) 147.4 2_655
C8 H8A Cl1 0.95 3.05 3.592(4) 117.8 1_655
C9 H9A Cl1 0.95 3.02 3.578(4) 118.8 1_655
C14 H14C Cl1 0.98 3.01 3.852(4) 145.1 4_565
C16 H16B Cl1 1.08(4) 2.70(4) 3.720(4) 156(3) 4_565
C16 H16A Cl1 1.00(4) 2.71(4) 3.626(4) 153(3) 4_566
